data_9001141
loop_
_publ_author_name
'Cannillo, E.'
'Mazzi, F.'
'Rossi, G.'

_publ_section_title
;
 Crystal structure of andremeyerite, BaFe(Fe,Mn,Mg)Si2O7
;
_journal_name_full 'American Mineralogist'
_journal_page_first 608
_journal_page_last 612
_journal_volume 73
_journal_year 1988
_chemical_formula_sum 'Ba Fe1.92 Mg0.08 O7 Si2'
_chemical_name_mineral Andremeyerite
_space_group_IT_number 14
_symmetry_space_group_name_Hall '-P 2ybc'
_symmetry_space_group_name_H-M 'P 1 21/c 1'
_cell_angle_alpha 90
_cell_angle_beta 118.23
_cell_angle_gamma 90
_cell_length_a 7.488
_cell_length_b 13.785
_cell_length_c 7.085
_cell_formula_units_Z 4
_cell_volume 644.341
_database_code_amcsd 0001164
_exptl_crystal_density_diffrn 4.275
_cod_original_formula_sum 'Ba Fe1.92 Mg.08 Si2 O7'
_cod_database_code 9001141

loop_
_space_group_symop_operation_xyz
x,y,z
x,1/2-y,1/2+z
-x,1/2+y,1/2-z
-x,-y,-z

loop_
_atom_site_aniso_label
_atom_site_aniso_U_11
_atom_site_aniso_U_22
_atom_site_aniso_U_33
_atom_site_aniso_U_12
_atom_site_aniso_U_13
_atom_site_aniso_U_23
Ba 0.01345 0.01059 0.01323 -0.00092 0.00647 -0.00087
Fe1 0.00728 0.00963 0.01105 0.00046 0.00292 0.00000
Fe2 0.00882 0.00963 0.01283 -0.00092 0.00396 -0.00131
Mg2 0.00882 0.00963 0.01283 -0.00092 0.00396 -0.00131
SiA 0.00662 0.00963 0.01027 0.00092 0.00250 0.00131
SiB 0.00706 0.00770 0.00908 0.00046 0.00334 0.00087
O1A 0.01080 0.01251 0.01105 0.00184 0.00125 0.00305
O1B 0.01588 0.01348 0.02606 0.00323 0.01210 0.00567
O2A 0.00816 0.01829 0.01461 -0.00276 0.00250 -0.00959
O2B 0.01080 0.01251 0.02823 -0.00138 0.00960 -0.00741
O3A 0.01389 0.00963 0.02685 -0.00092 0.01335 0.00262
O3B 0.01080 0.01251 0.01796 -0.00230 0.00209 0.00087
O4 0.00970 0.01348 0.00336 -0.00138 0.00146 0.00000

loop_
_atom_site_label
_atom_site_fract_x
_atom_site_fract_y
_atom_site_fract_z
_atom_site_occupancy
Ba 0.48930 0.14340 0.29400 1.00000
Fe1 -0.00240 0.24390 0.30580 1.00000
Fe2 -0.03800 0.50160 0.21150 0.92000
Mg2 -0.03800 0.50160 0.21150 0.08000
SiA 0.27650 0.39080 0.20230 1.00000
SiB 0.72410 0.38330 0.38770 1.00000
O1A 0.22620 0.50010 0.10550 1.00000
O1B 0.72510 0.48330 0.27370 1.00000
O2A 0.25730 0.31180 0.02490 1.00000
O2B 0.72700 0.29030 0.24810 1.00000
O3A 0.12290 0.37140 0.30160 1.00000
O3B 0.90900 0.37630 0.62900 1.00000
O4 0.51040 0.37840 0.40210 1.00000

loop_
_cod_related_entry_id
_cod_related_entry_database
_cod_related_entry_code
1 AMCSD 0001164
